data_1557678
loop_
_publ_author_name
'Nelson, Ronald'
'Calvelo, Mart\'in'
'Garc\'ia-Fandi\~no, Rebeca'
'Lled\'os, Agust\'i'
'Ujaque, Gregori'
'Mascare\~nas, Jos\'e L.'
'L\'opez, Fernando'

_publ_section_title
;
 Skeletal diversity in Pt- and Au-catalyzed annulations of allenedienes:
 dissecting unconventional mechanistic pathways
;
_journal_issue 16
_journal_name_full 'Chemical Science'
_journal_page_first 4209
_journal_page_last 4220
_journal_paper_doi 10.1039/D0SC00650E
_journal_volume 11
_journal_year 2020
_chemical_absolute_configuration ad
_chemical_formula_moiety 'C20 H23 Br O2'
_chemical_formula_sum 'C20 H23 Br O2'
_chemical_formula_weight 375.29
_chemical_name_common RN5-163
_space_group_crystal_system orthorhombic
_space_group_IT_number 33
_space_group_name_Hall 'P 2c -2n'
_space_group_name_H-M_alt 'P n a 21'
_atom_sites_solution_hydrogens geom
_atom_sites_solution_primary dual
_atom_sites_solution_secondary difmap
_audit_update_record
;
2019-11-06 deposited with the CCDC.	2020-03-27 downloaded from the CCDC.
;
_cell_angle_alpha 90
_cell_angle_beta 90
_cell_angle_gamma 90
_cell_formula_units_Z 8
_cell_length_a 11.4263(2)
_cell_length_b 19.6250(3)
_cell_length_c 15.7208(4)
_cell_measurement_reflns_used 7715
_cell_measurement_temperature 100.(2)
_cell_measurement_theta_max 28.6053
_cell_measurement_theta_min 2.5910
_cell_volume 3525.25(12)
_computing_cell_refinement 'SAINT V8.37A (Bruker AXS Inc., 2015)'
_computing_data_collection 'Bruker APEX2 software'
_computing_data_reduction 'SAINT V8.37A (Bruker AXS Inc., 2015)'
_computing_molecular_graphics 'shelXle (C.B. Huebschle, rev 807)'
_computing_structure_refinement 'SHELXL-2014/7 (Sheldrick, 2014)'
_computing_structure_solution 'SHELXT-2014 (Sheldrick, 2014)'
_diffrn_ambient_temperature 100.(2)
_diffrn_detector_area_resol_mean 8.3333
_diffrn_measured_fraction_theta_full 0.996
_diffrn_measured_fraction_theta_max 0.996
_diffrn_measurement_device_type '\k--geometry diffractometer'
_diffrn_measurement_method '\f or \w oscillation scans'
_diffrn_radiation_monochromator graphite
_diffrn_radiation_type MoK\a
_diffrn_radiation_wavelength 0.71073
_diffrn_reflns_av_R_equivalents 0.0429
_diffrn_reflns_av_unetI/netI 0.0637
_diffrn_reflns_limit_h_max 13
_diffrn_reflns_limit_h_min -16
_diffrn_reflns_limit_k_max 20
_diffrn_reflns_limit_k_min -28
_diffrn_reflns_limit_l_max 22
_diffrn_reflns_limit_l_min -22
_diffrn_reflns_number 35734
_diffrn_reflns_theta_full 30.54
_diffrn_reflns_theta_max 30.54
_diffrn_reflns_theta_min 1.66
_diffrn_source 'sealed x-ray tube'
_diffrn_source_type 'SIEMENS KFN MO 2K-90'
_exptl_absorpt_coefficient_mu 2.340
_exptl_absorpt_correction_T_max 0.55
_exptl_absorpt_correction_T_min 0.46
_exptl_absorpt_correction_type multi-scan
_exptl_absorpt_process_details
;
SADABS-2016/2 - Bruker AXS area detector scaling and absorption correction
;
_exptl_crystal_colour 'clear colourless'
_exptl_crystal_density_diffrn 1.414
_exptl_crystal_density_method 'not measured'
_exptl_crystal_description block
_exptl_crystal_F_000 1552
_exptl_crystal_size_max 0.518
_exptl_crystal_size_mid 0.313
_exptl_crystal_size_min 0.295
_refine_diff_density_max 0.664
_refine_diff_density_min -0.432
_refine_ls_abs_structure_details
;

Flack x determined using 2892 quotients [(I+)-(I-)]/[(I+)+(I-)]
(Parsons, Flack and Wagner, Acta Cryst. B69 (2013) 249-259).
;
_refine_ls_abs_structure_Flack -0.013(5)
_refine_ls_extinction_method none
_refine_ls_goodness_of_fit_ref 0.973
_refine_ls_hydrogen_treatment constr
_refine_ls_matrix_type full
_refine_ls_number_parameters 421
_refine_ls_number_reflns 10744
_refine_ls_number_restraints 1
_refine_ls_restrained_S_all 0.972
_refine_ls_R_factor_all 0.0710
_refine_ls_R_factor_gt 0.0386
_refine_ls_shift/su_max 0.001
_refine_ls_shift/su_mean 0.000
_refine_ls_structure_factor_coef Fsqd
_refine_ls_weighting_details 'w=1/[\s^2^(Fo^2^)+(0.0322P)^2^] where P=(Fo^2^+2Fc^2^)/3'
_refine_ls_weighting_scheme calc
_refine_ls_wR_factor_gt 0.0685
_refine_ls_wR_factor_ref 0.0757
_reflns_number_gt 7539
_reflns_number_total 10744
_reflns_threshold_expression 'I > 2\s(I)'
_cod_data_source_file d0sc00650e2.cif
_cod_data_source_block 17MCD011
_cod_depositor_comments
;
The following automatic conversions were performed:

data item '_exptl_absorpt_correction_type' value 'Multi-Scan' was
changed to 'multi-scan' in accordance with the
/home/data/users/saulius/crontab/automatic-downloads/rss-feeds/RSC/lib/dictionaries/cif_core.dic
dictionary named 'cif_core.dic' version 2.4.2 last updated on
2011-04-26.

Automatic conversion script
Id: cif_fix_values 7556 2019-12-06 15:28:31Z antanas 

 Adding full bibliography for 1557674--1557678.cif.

 Adding full bibliography for 1557674--1557678.cif.
;
_cod_database_code 1557678

loop_
_space_group_symop_operation_xyz
'x, y, z'
'-x, -y, z+1/2'
'-x+1/2, y+1/2, z+1/2'
'x+1/2, -y+1/2, z'

loop_
_atom_site_type_symbol
_atom_site_label
_atom_site_fract_x
_atom_site_fract_y
_atom_site_fract_z
_atom_site_U_iso_or_equiv
_atom_site_adp_type
_atom_site_calc_flag
_atom_site_refinement_flags_adp
_atom_site_refinement_flags_occupancy
_atom_site_refinement_flags_posn
_atom_site_occupancy
_atom_site_disorder_assembly
_atom_site_disorder_group
C C1 0.0055(3) 0.32168(19) 0.3773(2) 0.0279(9) Uani d . . . 1 . .
H H1 0.0075 0.2942 0.4309 0.033 Uiso calc U . R 1 . .
C C2 0.0031(3) 0.27444(18) 0.3022(2) 0.0211(8) Uani d . . . 1 . .
H H2 0.0577 0.2379 0.3009 0.025 Uiso calc U . R 1 . .
C C3 -0.0710(3) 0.28067(17) 0.2372(2) 0.0183(7) Uani d . . . 1 . .
C C4 -0.0778(3) 0.22968(18) 0.1640(2) 0.0181(7) Uani d . . . 1 . .
C C5 -0.0481(3) 0.26870(19) 0.0830(2) 0.0231(8) Uani d . . . 1 . .
H H5A 0.0368 0.2786 0.0824 0.028 Uiso calc U . R 1 . .
H H5B -0.0658 0.2396 0.0332 0.028 Uiso calc U . R 1 . .
C C6 -0.1144(3) 0.33431(19) 0.0748(2) 0.0262(9) Uani d . . . 1 . .
H H6 -0.1204 0.3545 0.02 0.031 Uiso calc U . R 1 . .
C C7 -0.1651(3) 0.36581(17) 0.1399(3) 0.0241(8) Uani d . . . 1 . .
C C8 -0.1561(3) 0.33974(17) 0.2299(2) 0.0229(8) Uani d . . . 1 . .
H H8 -0.2351 0.3224 0.2465 0.027 Uiso calc U . R 1 . .
C C9 -0.1245(3) 0.39722(19) 0.2917(2) 0.0270(8) Uani d . . . 1 . .
H H9A -0.0548 0.4219 0.2705 0.032 Uiso calc U . R 1 . .
H H9B -0.1901 0.43 0.2953 0.032 Uiso calc U . R 1 . .
C C10 -0.0992(3) 0.3685(2) 0.3792(3) 0.0309(9) Uani d . . . 1 . .
H H10A -0.0842 0.4064 0.4193 0.037 Uiso calc U . R 1 . .
H H10B -0.1684 0.3431 0.3998 0.037 Uiso calc U . R 1 . .
C C11 -0.2023(3) 0.19990(19) 0.1580(2) 0.0222(8) Uani d . . . 1 . .
H H11A -0.2582 0.2367 0.1466 0.033 Uiso calc U . R 1 . .
H H11B -0.2225 0.1777 0.2119 0.033 Uiso calc U . R 1 . .
H H11C -0.2054 0.1664 0.1119 0.033 Uiso calc U . R 1 . .
C C12 0.0075(3) 0.17058(19) 0.1730(3) 0.0238(8) Uani d . . . 1 . .
H H12A 0.0012 0.1408 0.1232 0.036 Uiso calc U . R 1 . .
H H12B -0.0113 0.1446 0.2245 0.036 Uiso calc U . R 1 . .
H H12C 0.0875 0.1883 0.1772 0.036 Uiso calc U . R 1 . .
C C13 -0.2341(3) 0.43079(19) 0.1251(3) 0.0390(10) Uani d . . . 1 . .
H H13A -0.2459 0.4375 0.0639 0.058 Uiso calc U . R 1 . .
H H13B -0.1908 0.4696 0.1485 0.058 Uiso calc U . R 1 . .
H H13C -0.3103 0.4273 0.1534 0.058 Uiso calc U . R 1 . .
O O14 0.1097(2) 0.36587(13) 0.37385(16) 0.0249(6) Uani d . . . 1 . .
C C15 0.2107(3) 0.33824(19) 0.3964(3) 0.0262(8) Uani d . . . 1 . .
O O16 0.2231(2) 0.27869(13) 0.41720(17) 0.0318(6) Uani d . . . 1 . .
C C17 0.3104(3) 0.38753(17) 0.3947(3) 0.0222(7) Uani d . . . 1 . .
C C18 0.4222(3) 0.36405(19) 0.4130(2) 0.0264(9) Uani d . . . 1 . .
H H18 0.4331 0.3174 0.427 0.032 Uiso calc U . R 1 . .
C C19 0.5180(3) 0.40705(19) 0.4114(2) 0.0273(9) Uani d . . . 1 . .
H H19 0.5944 0.3903 0.4227 0.033 Uiso calc U . R 1 . .
C C20 0.4996(3) 0.47510(17) 0.3927(3) 0.0257(8) Uani d . . . 1 . .
C C21 0.3897(3) 0.5001(2) 0.3740(3) 0.0333(10) Uani d . . . 1 . .
H H21 0.3795 0.5469 0.3606 0.04 Uiso calc U . R 1 . .
C C22 0.2941(3) 0.45621(19) 0.3750(3) 0.0306(10) Uani d . . . 1 . .
H H22 0.2181 0.4729 0.3622 0.037 Uiso calc U . R 1 . .
Br Br23 0.62999(3) 0.53552(2) 0.39267(3) 0.03430(11) Uani d . . . 1 . .
C C31 0.2767(3) 0.31878(17) 0.6276(3) 0.0225(8) Uani d . . . 1 . .
H H31 0.282 0.2905 0.5748 0.027 Uiso calc U . R 1 . .
C C32 0.2689(3) 0.27302(17) 0.7037(2) 0.0166(7) Uani d . . . 1 . .
H H32 0.3222 0.236 0.7072 0.02 Uiso calc U . R 1 . .
C C33 0.1921(3) 0.28091(16) 0.7665(2) 0.0154(7) Uani d . . . 1 . .
C C34 0.1826(3) 0.23229(17) 0.8412(2) 0.0141(7) Uani d . . . 1 . .
C C35 0.2100(3) 0.27334(18) 0.9218(2) 0.0194(8) Uani d . . . 1 . .
H H35A 0.1902 0.2456 0.9724 0.023 Uiso calc U . R 1 . .
H H35B 0.2949 0.2832 0.9237 0.023 Uiso calc U . R 1 . .
C C36 0.1431(3) 0.33927(17) 0.9253(2) 0.0198(7) Uani d . . . 1 . .
H H36 0.1352 0.3609 0.9791 0.024 Uiso calc U . R 1 . .
C C37 0.0946(3) 0.36926(17) 0.8588(2) 0.0180(7) Uani d . . . 1 . .
C C38 0.1084(3) 0.34074(16) 0.7699(2) 0.0171(7) Uani d . . . 1 . .
H H38 0.0299 0.3237 0.7515 0.021 Uiso calc U . R 1 . .
C C39 0.1451(3) 0.39689(17) 0.7068(2) 0.0201(7) Uani d . . . 1 . .
H H39A 0.0807 0.4303 0.7008 0.024 Uiso calc U . R 1 . .
H H39B 0.2145 0.4212 0.7292 0.024 Uiso calc U . R 1 . .
C C40 0.1737(3) 0.36667(17) 0.6205(3) 0.0225(8) Uani d . . . 1 . .
H H40A 0.1048 0.3416 0.5985 0.027 Uiso calc U . R 1 . .
H H40B 0.1924 0.4037 0.5799 0.027 Uiso calc U . R 1 . .
C C41 0.2665(3) 0.17136(17) 0.8354(2) 0.0181(7) Uani d . . . 1 . .
H H41A 0.2476 0.1443 0.7849 0.027 Uiso calc U . R 1 . .
H H41B 0.2583 0.143 0.8864 0.027 Uiso calc U . R 1 . .
H H41C 0.3472 0.1879 0.8312 0.027 Uiso calc U . R 1 . .
C C42 0.0578(3) 0.20337(17) 0.8478(2) 0.0191(8) Uani d . . . 1 . .
H H42A 0.0384 0.179 0.7952 0.029 Uiso calc U . R 1 . .
H H42B 0.0022 0.2408 0.8562 0.029 Uiso calc U . R 1 . .
H H42C 0.0533 0.1719 0.896 0.029 Uiso calc U . R 1 . .
C C43 0.0251(3) 0.43392(17) 0.8678(3) 0.0253(9) Uani d . . . 1 . .
H H43A 0.0728 0.4727 0.8493 0.038 Uiso calc U . R 1 . .
H H43B 0.0026 0.4401 0.9275 0.038 Uiso calc U . R 1 . .
H H43C -0.0454 0.4311 0.8325 0.038 Uiso calc U . R 1 . .
O O44 0.38222(18) 0.36223(12) 0.63459(18) 0.0219(5) Uani d . . . 1 . .
C C45 0.4845(3) 0.33402(19) 0.6119(2) 0.0223(8) Uani d . . . 1 . .
O O46 0.4949(2) 0.27547(13) 0.58793(17) 0.0280(6) Uani d . . . 1 . .
C C47 0.5825(3) 0.38313(17) 0.6185(2) 0.0221(8) Uani d . . . 1 . .
C C48 0.6921(3) 0.3626(2) 0.5897(2) 0.0246(8) Uani d . . . 1 . .
H H48 0.7018 0.3182 0.5667 0.03 Uiso calc U . R 1 . .
C C49 0.7867(3) 0.40598(19) 0.5943(2) 0.0255(8) Uani d . . . 1 . .
H H49 0.8618 0.3913 0.5761 0.031 Uiso calc U . R 1 . .
C C50 0.7708(3) 0.47134(18) 0.6257(3) 0.0238(7) Uani d . . . 1 . .
C C51 0.6627(3) 0.4928(2) 0.6536(3) 0.0295(9) Uani d . . . 1 . .
H H51 0.6526 0.5378 0.6748 0.035 Uiso calc U . R 1 . .
C C52 0.5690(3) 0.44844(19) 0.6505(2) 0.0257(9) Uani d . . . 1 . .
H H52 0.4946 0.4628 0.6705 0.031 Uiso calc U . R 1 . .
Br Br53 0.89889(3) 0.53261(2) 0.62842(3) 0.03385(11) Uani d . . . 1 . .

loop_
_atom_site_aniso_label
_atom_site_aniso_U_11
_atom_site_aniso_U_22
_atom_site_aniso_U_33
_atom_site_aniso_U_12
_atom_site_aniso_U_13
_atom_site_aniso_U_23
C1 0.039(2) 0.025(2) 0.019(2) -0.0163(17) 0.0012(16) 0.0018(16)
C2 0.0231(17) 0.0191(19) 0.021(2) -0.0055(14) 0.0007(14) -0.0020(16)
C3 0.0163(16) 0.0202(19) 0.0182(19) -0.0048(14) 0.0037(13) 0.0019(15)
C4 0.0133(14) 0.0207(19) 0.0203(19) -0.0009(13) -0.0010(13) -0.0043(15)
C5 0.0192(16) 0.032(2) 0.018(2) -0.0037(16) -0.0017(14) -0.0028(16)
C6 0.0246(18) 0.027(2) 0.027(2) -0.0103(16) -0.0104(15) 0.0062(17)
C7 0.0189(15) 0.0173(18) 0.036(2) -0.0052(14) -0.0058(16) 0.0037(17)
C8 0.0169(16) 0.0183(19) 0.033(2) -0.0039(14) 0.0024(14) -0.0055(16)
C9 0.0194(17) 0.023(2) 0.038(2) -0.0011(15) 0.0032(16) -0.0072(17)
C10 0.037(2) 0.027(2) 0.029(2) -0.0120(16) 0.0098(19) -0.0121(17)
C11 0.0156(15) 0.0205(19) 0.030(2) -0.0016(14) -0.0009(14) -0.0038(16)
C12 0.0202(17) 0.024(2) 0.028(2) 0.0001(15) -0.0034(15) -0.0049(17)
C13 0.0304(18) 0.020(2) 0.066(3) -0.0027(16) -0.013(2) 0.001(2)
O14 0.0308(14) 0.0210(14) 0.0230(16) -0.0076(10) -0.0057(11) 0.0014(11)
C15 0.042(2) 0.026(2) 0.0106(18) -0.0035(16) -0.0015(18) -0.0045(18)
O16 0.0461(16) 0.0215(15) 0.0279(16) -0.0031(12) -0.0049(12) 0.0018(12)
C17 0.0300(17) 0.0221(18) 0.0145(17) -0.0011(14) -0.0031(17) -0.0033(17)
C18 0.040(2) 0.023(2) 0.017(2) 0.0063(17) -0.0018(16) -0.0009(16)
C19 0.0272(18) 0.032(2) 0.023(2) 0.0093(16) -0.0028(15) -0.0011(17)
C20 0.0222(15) 0.027(2) 0.028(2) -0.0006(15) -0.0008(18) -0.0001(19)
C21 0.0240(19) 0.024(2) 0.052(3) -0.0007(16) -0.0061(18) 0.0069(19)
C22 0.0227(17) 0.025(2) 0.044(3) 0.0005(15) -0.0082(17) 0.0016(18)
Br23 0.02139(16) 0.0337(2) 0.0478(3) -0.00080(17) -0.00114(18) 0.0015(2)
C31 0.0260(16) 0.0211(19) 0.0203(19) -0.0055(14) 0.0020(18) 0.0018(17)
C32 0.0193(16) 0.0153(18) 0.0151(18) -0.0019(14) -0.0023(13) -0.0015(14)
C33 0.0141(15) 0.0140(17) 0.0181(18) -0.0037(13) -0.0044(13) 0.0015(14)
C34 0.0120(14) 0.0139(17) 0.0164(18) 0.0001(13) 0.0001(13) -0.0008(14)
C35 0.0191(16) 0.0219(19) 0.0171(19) -0.0015(14) 0.0002(13) 0.0027(15)
C36 0.0213(16) 0.0185(18) 0.0195(18) -0.0032(14) 0.0047(14) -0.0052(15)
C37 0.0141(14) 0.0148(18) 0.0251(19) -0.0042(13) 0.0029(13) 0.0007(15)
C38 0.0133(14) 0.0154(17) 0.0227(19) -0.0038(13) -0.0013(13) 0.0044(14)
C39 0.0172(15) 0.0173(18) 0.026(2) -0.0006(14) -0.0032(14) 0.0081(15)
C40 0.0285(17) 0.0210(19) 0.018(2) -0.0036(15) -0.0034(16) 0.0066(17)
C41 0.0152(15) 0.0185(19) 0.0206(19) -0.0011(14) -0.0002(13) 0.0033(15)
C42 0.0155(15) 0.0186(19) 0.023(2) -0.0014(14) -0.0005(14) 0.0011(15)
C43 0.0228(17) 0.0160(18) 0.037(2) -0.0003(15) 0.0078(15) 0.0010(16)
O44 0.0230(11) 0.0187(13) 0.0240(14) -0.0028(9) 0.0071(12) -0.0004(12)
C45 0.0246(17) 0.027(2) 0.015(2) 0.0009(15) 0.0023(14) 0.0053(16)
O46 0.0361(14) 0.0192(14) 0.0288(15) 0.0029(12) -0.0001(12) -0.0004(12)
C47 0.0281(18) 0.0228(19) 0.015(2) 0.0003(15) 0.0044(16) 0.0075(16)
C48 0.030(2) 0.026(2) 0.0182(19) 0.0074(17) 0.0010(15) 0.0033(16)
C49 0.0230(18) 0.032(2) 0.022(2) 0.0060(16) 0.0034(14) 0.0078(17)
C50 0.0203(14) 0.0265(19) 0.0244(19) -0.0037(15) -0.0027(18) 0.0123(17)
C51 0.0291(18) 0.0188(19) 0.041(3) 0.0039(16) 0.0012(17) 0.0023(17)
C52 0.0225(16) 0.027(2) 0.027(2) 0.0011(15) 0.0067(15) 0.0025(16)
Br53 0.02095(15) 0.0346(2) 0.0460(3) -0.00311(16) -0.00445(18) 0.0157(2)

loop_
_atom_type_symbol
_atom_type_description
_atom_type_scat_dispersion_real
_atom_type_scat_dispersion_imag
_atom_type_scat_source
C C 0.0033 0.0016 'International Tables Vol C Tables 4.2.6.8 and 6.1.1.4'
H H 0.0000 0.0000 'International Tables Vol C Tables 4.2.6.8 and 6.1.1.4'
O O 0.0106 0.0060 'International Tables Vol C Tables 4.2.6.8 and 6.1.1.4'
Br Br -0.2901 2.4595 'International Tables Vol C Tables 4.2.6.8 and 6.1.1.4'

loop_
_geom_angle_atom_site_label_1
_geom_angle_atom_site_label_2
_geom_angle_atom_site_label_3
_geom_angle_site_symmetry_1
_geom_angle_site_symmetry_3
_geom_angle
_geom_angle_publ_flag
O14 C1 C2 . . 110.4(3) ?
O14 C1 C10 . . 106.4(3) ?
C2 C1 C10 . . 112.1(3) ?
O14 C1 H1 . . 109.3 ?
C2 C1 H1 . . 109.3 ?
C10 C1 H1 . . 109.3 ?
C3 C2 C1 . . 123.9(3) ?
C3 C2 H2 . . 118.0 ?
C1 C2 H2 . . 118.0 ?
C2 C3 C8 . . 122.4(3) ?
C2 C3 C4 . . 123.4(3) ?
C8 C3 C4 . . 114.2(3) ?
C12 C4 C5 . . 108.6(3) ?
C12 C4 C3 . . 113.4(3) ?
C5 C4 C3 . . 106.8(3) ?
C12 C4 C11 . . 107.9(3) ?
C5 C4 C11 . . 110.2(3) ?
C3 C4 C11 . . 110.0(3) ?
C6 C5 C4 . . 113.0(3) ?
C6 C5 H5A . . 109.0 ?
C4 C5 H5A . . 109.0 ?
C6 C5 H5B . . 109.0 ?
C4 C5 H5B . . 109.0 ?
H5A C5 H5B . . 107.8 ?
C7 C6 C5 . . 123.6(3) ?
C7 C6 H6 . . 118.2 ?
C5 C6 H6 . . 118.2 ?
C6 C7 C8 . . 122.4(3) ?
C6 C7 C13 . . 120.0(4) ?
C8 C7 C13 . . 117.6(4) ?
C7 C8 C3 . . 112.0(3) ?
C7 C8 C9 . . 111.2(3) ?
C3 C8 C9 . . 111.3(3) ?
C7 C8 H8 . . 107.4 ?
C3 C8 H8 . . 107.4 ?
C9 C8 H8 . . 107.4 ?
C10 C9 C8 . . 110.3(3) ?
C10 C9 H9A . . 109.6 ?
C8 C9 H9A . . 109.6 ?
C10 C9 H9B . . 109.6 ?
C8 C9 H9B . . 109.6 ?
H9A C9 H9B . . 108.1 ?
C1 C10 C9 . . 111.1(3) ?
C1 C10 H10A . . 109.4 ?
C9 C10 H10A . . 109.4 ?
C1 C10 H10B . . 109.4 ?
C9 C10 H10B . . 109.4 ?
H10A C10 H10B . . 108.0 ?
C4 C11 H11A . . 109.5 ?
C4 C11 H11B . . 109.5 ?
H11A C11 H11B . . 109.5 ?
C4 C11 H11C . . 109.5 ?
H11A C11 H11C . . 109.5 ?
H11B C11 H11C . . 109.5 ?
C4 C12 H12A . . 109.5 ?
C4 C12 H12B . . 109.5 ?
H12A C12 H12B . . 109.5 ?
C4 C12 H12C . . 109.5 ?
H12A C12 H12C . . 109.5 ?
H12B C12 H12C . . 109.5 ?
C7 C13 H13A . . 109.5 ?
C7 C13 H13B . . 109.5 ?
H13A C13 H13B . . 109.5 ?
C7 C13 H13C . . 109.5 ?
H13A C13 H13C . . 109.5 ?
H13B C13 H13C . . 109.5 ?
C15 O14 C1 . . 117.0(3) ?
O16 C15 O14 . . 124.4(3) ?
O16 C15 C17 . . 122.4(3) ?
O14 C15 C17 . . 113.2(3) ?
C18 C17 C22 . . 119.3(3) ?
C18 C17 C15 . . 118.9(3) ?
C22 C17 C15 . . 121.9(3) ?
C19 C18 C17 . . 121.5(3) ?
C19 C18 H18 . . 119.3 ?
C17 C18 H18 . . 119.3 ?
C18 C19 C20 . . 118.3(3) ?
C18 C19 H19 . . 120.9 ?
C20 C19 H19 . . 120.9 ?
C21 C20 C19 . . 121.7(3) ?
C21 C20 Br23 . . 119.4(3) ?
C19 C20 Br23 . . 118.9(3) ?
C20 C21 C22 . . 119.5(4) ?
C20 C21 H21 . . 120.2 ?
C22 C21 H21 . . 120.2 ?
C21 C22 C17 . . 119.7(3) ?
C21 C22 H22 . . 120.1 ?
C17 C22 H22 . . 120.1 ?
O44 C31 C32 . . 109.5(3) ?
O44 C31 C40 . . 106.4(3) ?
C32 C31 C40 . . 112.7(3) ?
O44 C31 H31 . . 109.4 ?
C32 C31 H31 . . 109.4 ?
C40 C31 H31 . . 109.4 ?
C33 C32 C31 . . 124.2(3) ?
C33 C32 H32 . . 117.9 ?
C31 C32 H32 . . 117.9 ?
C32 C33 C38 . . 122.1(3) ?
C32 C33 C34 . . 123.3(3) ?
C38 C33 C34 . . 114.5(3) ?
C33 C34 C35 . . 107.1(3) ?
C33 C34 C41 . . 113.5(3) ?
C35 C34 C41 . . 109.3(3) ?
C33 C34 C42 . . 110.5(3) ?
C35 C34 C42 . . 109.2(3) ?
C41 C34 C42 . . 107.2(3) ?
C36 C35 C34 . . 112.3(3) ?
C36 C35 H35A . . 109.2 ?
C34 C35 H35A . . 109.2 ?
C36 C35 H35B . . 109.2 ?
C34 C35 H35B . . 109.2 ?
H35A C35 H35B . . 107.9 ?
C37 C36 C35 . . 124.6(3) ?
C37 C36 H36 . . 117.7 ?
C35 C36 H36 . . 117.7 ?
C36 C37 C43 . . 121.5(3) ?
C36 C37 C38 . . 121.5(3) ?
C43 C37 C38 . . 117.0(3) ?
C37 C38 C33 . . 112.6(3) ?
C37 C38 C39 . . 111.0(3) ?
C33 C38 C39 . . 111.1(3) ?
C37 C38 H38 . . 107.3 ?
C33 C38 H38 . . 107.3 ?
C39 C38 H38 . . 107.3 ?
C40 C39 C38 . . 110.8(3) ?
C40 C39 H39A . . 109.5 ?
C38 C39 H39A . . 109.5 ?
C40 C39 H39B . . 109.5 ?
C38 C39 H39B . . 109.5 ?
H39A C39 H39B . . 108.1 ?
C31 C40 C39 . . 110.2(3) ?
C31 C40 H40A . . 109.6 ?
C39 C40 H40A . . 109.6 ?
C31 C40 H40B . . 109.6 ?
C39 C40 H40B . . 109.6 ?
H40A C40 H40B . . 108.1 ?
C34 C41 H41A . . 109.5 ?
C34 C41 H41B . . 109.5 ?
H41A C41 H41B . . 109.5 ?
C34 C41 H41C . . 109.5 ?
H41A C41 H41C . . 109.5 ?
H41B C41 H41C . . 109.5 ?
C34 C42 H42A . . 109.5 ?
C34 C42 H42B . . 109.5 ?
H42A C42 H42B . . 109.5 ?
C34 C42 H42C . . 109.5 ?
H42A C42 H42C . . 109.5 ?
H42B C42 H42C . . 109.5 ?
C37 C43 H43A . . 109.5 ?
C37 C43 H43B . . 109.5 ?
H43A C43 H43B . . 109.5 ?
C37 C43 H43C . . 109.5 ?
H43A C43 H43C . . 109.5 ?
H43B C43 H43C . . 109.5 ?
C45 O44 C31 . . 116.9(3) ?
O46 C45 O44 . . 123.9(3) ?
O46 C45 C47 . . 124.3(3) ?
O44 C45 C47 . . 111.8(3) ?
C52 C47 C48 . . 119.1(3) ?
C52 C47 C45 . . 122.9(3) ?
C48 C47 C45 . . 118.0(3) ?
C49 C48 C47 . . 120.7(4) ?
C49 C48 H48 . . 119.7 ?
C47 C48 H48 . . 119.7 ?
C48 C49 C50 . . 119.2(3) ?
C48 C49 H49 . . 120.4 ?
C50 C49 H49 . . 120.4 ?
C51 C50 C49 . . 120.9(3) ?
C51 C50 Br53 . . 119.4(3) ?
C49 C50 Br53 . . 119.6(3) ?
C50 C51 C52 . . 119.4(4) ?
C50 C51 H51 . . 120.3 ?
C52 C51 H51 . . 120.3 ?
C51 C52 C47 . . 120.7(3) ?
C51 C52 H52 . . 119.7 ?
C47 C52 H52 . . 119.7 ?

loop_
_geom_bond_atom_site_label_1
_geom_bond_atom_site_label_2
_geom_bond_site_symmetry_2
_geom_bond_distance
_geom_bond_publ_flag
C1 O14 . 1.474(4) ?
C1 C2 . 1.502(5) ?
C1 C10 . 1.509(5) ?
C1 H1 . 1.0 ?
C2 C3 . 1.331(5) ?
C2 H2 . 0.95 ?
C3 C8 . 1.518(5) ?
C3 C4 . 1.527(5) ?
C4 C12 . 1.521(5) ?
C4 C5 . 1.524(5) ?
C4 C11 . 1.541(4) ?
C5 C6 . 1.499(5) ?
C5 H5A . 0.99 ?
C5 H5B . 0.99 ?
C6 C7 . 1.329(5) ?
C6 H6 . 0.95 ?
C7 C8 . 1.508(5) ?
C7 C13 . 1.517(5) ?
C8 C9 . 1.532(5) ?
C8 H8 . 1.0 ?
C9 C10 . 1.514(6) ?
C9 H9A . 0.99 ?
C9 H9B . 0.99 ?
C10 H10A . 0.99 ?
C10 H10B . 0.99 ?
C11 H11A . 0.98 ?
C11 H11B . 0.98 ?
C11 H11C . 0.98 ?
C12 H12A . 0.98 ?
C12 H12B . 0.98 ?
C12 H12C . 0.98 ?
C13 H13A . 0.98 ?
C13 H13B . 0.98 ?
C13 H13C . 0.98 ?
O14 C15 . 1.323(4) ?
C15 O16 . 1.222(4) ?
C15 C17 . 1.494(5) ?
C17 C18 . 1.389(5) ?
C17 C22 . 1.395(5) ?
C18 C19 . 1.382(5) ?
C18 H18 . 0.95 ?
C19 C20 . 1.383(5) ?
C19 H19 . 0.95 ?
C20 C21 . 1.379(5) ?
C20 Br23 . 1.904(3) ?
C21 C22 . 1.391(5) ?
C21 H21 . 0.95 ?
C22 H22 . 0.95 ?
C31 O44 . 1.481(4) ?
C31 C32 . 1.498(5) ?
C31 C40 . 1.510(5) ?
C31 H31 . 1.0 ?
C32 C33 . 1.331(5) ?
C32 H32 . 0.95 ?
C33 C38 . 1.516(4) ?
C33 C34 . 1.517(5) ?
C34 C35 . 1.533(5) ?
C34 C41 . 1.536(4) ?
C34 C42 . 1.538(4) ?
C35 C36 . 1.503(5) ?
C35 H35A . 0.99 ?
C35 H35B . 0.99 ?
C36 C37 . 1.321(5) ?
C36 H36 . 0.95 ?
C37 C43 . 1.503(5) ?
C37 C38 . 1.514(5) ?
C38 C39 . 1.541(4) ?
C38 H38 . 1.0 ?
C39 C40 . 1.516(5) ?
C39 H39A . 0.99 ?
C39 H39B . 0.99 ?
C40 H40A . 0.99 ?
C40 H40B . 0.99 ?
C41 H41A . 0.98 ?
C41 H41B . 0.98 ?
C41 H41C . 0.98 ?
C42 H42A . 0.98 ?
C42 H42B . 0.98 ?
C42 H42C . 0.98 ?
C43 H43A . 0.98 ?
C43 H43B . 0.98 ?
C43 H43C . 0.98 ?
O44 C45 . 1.342(4) ?
C45 O46 . 1.215(4) ?
C45 C47 . 1.481(5) ?
C47 C52 . 1.385(5) ?
C47 C48 . 1.391(5) ?
C48 C49 . 1.378(5) ?
C48 H48 . 0.95 ?
C49 C50 . 1.386(5) ?
C49 H49 . 0.95 ?
C50 C51 . 1.378(5) ?
C50 Br53 . 1.894(3) ?
C51 C52 . 1.381(5) ?
C51 H51 . 0.95 ?
C52 H52 . 0.95 ?

loop_
_geom_torsion_atom_site_label_1
_geom_torsion_atom_site_label_2
_geom_torsion_atom_site_label_3
_geom_torsion_atom_site_label_4
_geom_torsion_site_symmetry_1
_geom_torsion_site_symmetry_2
_geom_torsion_site_symmetry_3
_geom_torsion_site_symmetry_4
_geom_torsion
_geom_torsion_publ_flag
O14 C1 C2 C3 . . . . -107.7(4) ?
C10 C1 C2 C3 . . . . 10.8(5) ?
C1 C2 C3 C8 . . . . 4.2(5) ?
C1 C2 C3 C4 . . . . -175.9(3) ?
C2 C3 C4 C12 . . . . 0.7(5) ?
C8 C3 C4 C12 . . . . -179.5(3) ?
C2 C3 C4 C5 . . . . -118.9(3) ?
C8 C3 C4 C5 . . . . 61.0(3) ?
C2 C3 C4 C11 . . . . 121.6(4) ?
C8 C3 C4 C11 . . . . -58.6(4) ?
C12 C4 C5 C6 . . . . -171.0(3) ?
C3 C4 C5 C6 . . . . -48.4(3) ?
C11 C4 C5 C6 . . . . 71.1(4) ?
C4 C5 C6 C7 . . . . 19.3(5) ?
C5 C6 C7 C8 . . . . 2.8(5) ?
C5 C6 C7 C13 . . . . -177.8(3) ?
C6 C7 C8 C3 . . . . 7.6(4) ?
C13 C7 C8 C3 . . . . -171.8(3) ?
C6 C7 C8 C9 . . . . 132.8(3) ?
C13 C7 C8 C9 . . . . -46.7(4) ?
C2 C3 C8 C7 . . . . 139.2(3) ?
C4 C3 C8 C7 . . . . -40.6(4) ?
C2 C3 C8 C9 . . . . 14.1(5) ?
C4 C3 C8 C9 . . . . -165.8(3) ?
C7 C8 C9 C10 . . . . -172.1(3) ?
C3 C8 C9 C10 . . . . -46.5(4) ?
O14 C1 C10 C9 . . . . 77.1(4) ?
C2 C1 C10 C9 . . . . -43.8(4) ?
C8 C9 C10 C1 . . . . 62.9(4) ?
C2 C1 O14 C15 . . . . -77.3(4) ?
C10 C1 O14 C15 . . . . 160.8(3) ?
C1 O14 C15 O16 . . . . 2.2(6) ?
C1 O14 C15 C17 . . . . -177.4(3) ?
O16 C15 C17 C18 . . . . 3.5(6) ?
O14 C15 C17 C18 . . . . -176.9(3) ?
O16 C15 C17 C22 . . . . -176.7(4) ?
O14 C15 C17 C22 . . . . 2.9(6) ?
C22 C17 C18 C19 . . . . -0.7(6) ?
C15 C17 C18 C19 . . . . 179.2(4) ?
C17 C18 C19 C20 . . . . 1.5(6) ?
C18 C19 C20 C21 . . . . -1.6(6) ?
C18 C19 C20 Br23 . . . . 178.6(3) ?
C19 C20 C21 C22 . . . . 0.9(6) ?
Br23 C20 C21 C22 . . . . -179.3(3) ?
C20 C21 C22 C17 . . . . -0.1(6) ?
C18 C17 C22 C21 . . . . 0.0(6) ?
C15 C17 C22 C21 . . . . -179.9(4) ?
O44 C31 C32 C33 . . . . 106.9(4) ?
C40 C31 C32 C33 . . . . -11.3(5) ?
C31 C32 C33 C38 . . . . -3.9(5) ?
C31 C32 C33 C34 . . . . 177.4(3) ?
C32 C33 C34 C35 . . . . 118.3(3) ?
C38 C33 C34 C35 . . . . -60.5(3) ?
C32 C33 C34 C41 . . . . -2.4(4) ?
C38 C33 C34 C41 . . . . 178.8(3) ?
C32 C33 C34 C42 . . . . -122.9(3) ?
C38 C33 C34 C42 . . . . 58.3(4) ?
C33 C34 C35 C36 . . . . 48.4(3) ?
C41 C34 C35 C36 . . . . 171.7(3) ?
C42 C34 C35 C36 . . . . -71.3(3) ?
C34 C35 C36 C37 . . . . -19.2(5) ?
C35 C36 C37 C43 . . . . 177.7(3) ?
C35 C36 C37 C38 . . . . -3.5(5) ?
C36 C37 C38 C33 . . . . -6.1(4) ?
C43 C37 C38 C33 . . . . 172.8(3) ?
C36 C37 C38 C39 . . . . -131.4(3) ?
C43 C37 C38 C39 . . . . 47.5(4) ?
C32 C33 C38 C37 . . . . -139.4(3) ?
C34 C33 C38 C37 . . . . 39.4(4) ?
C32 C33 C38 C39 . . . . -14.2(4) ?
C34 C33 C38 C39 . . . . 164.6(3) ?
C37 C38 C39 C40 . . . . 172.8(3) ?
C33 C38 C39 C40 . . . . 46.7(4) ?
O44 C31 C40 C39 . . . . -76.3(4) ?
C32 C31 C40 C39 . . . . 43.7(4) ?
C38 C39 C40 C31 . . . . -62.7(3) ?
C32 C31 O44 C45 . . . . 80.8(4) ?
C40 C31 O44 C45 . . . . -157.1(3) ?
C31 O44 C45 O46 . . . . -1.5(5) ?
C31 O44 C45 C47 . . . . 177.8(3) ?
O46 C45 C47 C52 . . . . -176.3(4) ?
O44 C45 C47 C52 . . . . 4.4(5) ?
O46 C45 C47 C48 . . . . 4.8(6) ?
O44 C45 C47 C48 . . . . -174.4(3) ?
C52 C47 C48 C49 . . . . 1.2(5) ?
C45 C47 C48 C49 . . . . -179.9(3) ?
C47 C48 C49 C50 . . . . -1.9(6) ?
C48 C49 C50 C51 . . . . 1.2(6) ?
C48 C49 C50 Br53 . . . . -177.7(3) ?
C49 C50 C51 C52 . . . . 0.2(6) ?
Br53 C50 C51 C52 . . . . 179.1(3) ?
C50 C51 C52 C47 . . . . -1.0(6) ?
C48 C47 C52 C51 . . . . 0.3(5) ?
C45 C47 C52 C51 . . . . -178.6(3) ?
